data_4033978
loop_
_publ_author_name
'Huang, Ying'
'Fang, Hui-Lin'
'Huang, Yi-Xin'
'Sun, Jing'
'Yan, Chao-Guo'

_publ_section_title
;
 Synthesis of 7'-Arylidenespiro[indoline-3,1'-pyrrolizines] and
 7'-Arylidenespiro[indene-2,1'-pyrrolizines] via [3 + 2] Cycloaddition and
 \b-C-H Functionalized Pyrrolidine.
;
_journal_issue 19
_journal_name_full 'The Journal of organic chemistry'
_journal_page_first 12437
_journal_page_last 12451
_journal_paper_doi 10.1021/acs.joc.9b01920
_journal_volume 84
_journal_year 2019
_chemical_formula_moiety 'C34 H28 Br2 N2 O'
_chemical_formula_sum 'C34 H28 Br2 N2 O'
_chemical_formula_weight 640.40
_space_group_crystal_system triclinic
_space_group_IT_number 2
_space_group_name_Hall '-P 1'
_space_group_name_H-M_alt 'P -1'
_atom_sites_solution_hydrogens geom
_audit_creation_method SHELXL-2014/7
_cell_angle_alpha 94.0352(15)
_cell_angle_beta 91.0074(15)
_cell_angle_gamma 112.6476(14)
_cell_formula_units_Z 4
_cell_length_a 12.8692(7)
_cell_length_b 14.8165(8)
_cell_length_c 18.1907(9)
_cell_measurement_reflns_used 9909
_cell_measurement_temperature 273(2)
_cell_measurement_theta_max 22.70
_cell_measurement_theta_min 2.59
_cell_volume 3189.4(3)
_computing_structure_refinement 'SHELXL-2014/7 (Sheldrick, 2014)'
_diffrn_ambient_temperature 273(2)
_diffrn_measured_fraction_theta_full 0.993
_diffrn_measured_fraction_theta_max 0.994
_diffrn_measurement_device_type 'CCD area detector'
_diffrn_measurement_method 'phi and omega scans'
_diffrn_radiation_source 'fine-focus sealed tube'
_diffrn_radiation_type MoK\a
_diffrn_radiation_wavelength 0.71073
_diffrn_reflns_av_R_equivalents 0.0759
_diffrn_reflns_av_unetI/netI 0.0956
_diffrn_reflns_Laue_measured_fraction_full 0.993
_diffrn_reflns_Laue_measured_fraction_max 0.994
_diffrn_reflns_limit_h_max 15
_diffrn_reflns_limit_h_min -15
_diffrn_reflns_limit_k_max 18
_diffrn_reflns_limit_k_min -18
_diffrn_reflns_limit_l_max 22
_diffrn_reflns_limit_l_min -22
_diffrn_reflns_number 45451
_diffrn_reflns_point_group_measured_fraction_full 0.993
_diffrn_reflns_point_group_measured_fraction_max 0.994
_diffrn_reflns_theta_full 25.242
_diffrn_reflns_theta_max 26.000
_diffrn_reflns_theta_min 2.089
_exptl_absorpt_coefficient_mu 2.569
_exptl_absorpt_correction_T_max 0.598
_exptl_absorpt_correction_T_min 0.574
_exptl_absorpt_correction_type multi-scan
_exptl_absorpt_process_details sadabs
_exptl_crystal_colour colorless
_exptl_crystal_density_diffrn 1.334
_exptl_crystal_description block
_exptl_crystal_F_000 1296
_exptl_crystal_size_max 0.220
_exptl_crystal_size_mid 0.220
_exptl_crystal_size_min 0.200
_refine_diff_density_max 0.590
_refine_diff_density_min -1.015
_refine_diff_density_rms 0.068
_refine_ls_extinction_method none
_refine_ls_goodness_of_fit_ref 1.016
_refine_ls_hydrogen_treatment constr
_refine_ls_matrix_type full
_refine_ls_number_parameters 705
_refine_ls_number_reflns 12457
_refine_ls_number_restraints 0
_refine_ls_restrained_S_all 1.016
_refine_ls_R_factor_all 0.1381
_refine_ls_R_factor_gt 0.0608
_refine_ls_shift/su_max 0.000
_refine_ls_shift/su_mean 0.000
_refine_ls_structure_factor_coef Fsqd
_refine_ls_weighting_details 'w=1/[\s^2^(Fo^2^)+(0.0754P)^2^+2.2441P] where P=(Fo^2^+2Fc^2^)/3'
_refine_ls_weighting_scheme calc
_refine_ls_wR_factor_gt 0.1427
_refine_ls_wR_factor_ref 0.1744
_reflns_Friedel_coverage 0.000
_reflns_number_gt 6504
_reflns_number_total 12457
_reflns_threshold_expression 'I > 2\s(I)'
_cod_data_source_file jo9b01920_si_002.cif
_cod_data_source_block 2p
_cod_database_code 4033978
_shelx_shelxl_version_number 2014/7
_shelx_space_group_comment
;
The symmetry employed for this shelxl refinement is uniquely defined
by the following loop, which should always be used as a source of
symmetry information in preference to the above space-group names.
They are only intended as comments.
;
_shelx_estimated_absorpt_t_min 0.602
_shelx_estimated_absorpt_t_max 0.628

loop_
_space_group_symop_operation_xyz
'x, y, z'
'-x, -y, -z'

loop_
_atom_site_label
_atom_site_type_symbol
_atom_site_fract_x
_atom_site_fract_y
_atom_site_fract_z
_atom_site_U_iso_or_equiv
_atom_site_adp_type
_atom_site_occupancy
_atom_site_site_symmetry_order
_atom_site_calc_flag
_atom_site_refinement_flags_posn
_atom_site_refinement_flags_adp
Br1 Br 0.53670(8) 0.68274(5) -0.15533(4) 0.1055(3) Uani 1 1 d . .
Br2 Br -0.18665(5) 0.22538(5) 0.47496(4) 0.0800(2) Uani 1 1 d . .
C1 C 0.2633(4) 0.8819(3) 0.3453(2) 0.0407(11) Uani 1 1 d . .
C2 C 0.2874(5) 0.9613(4) 0.3963(3) 0.0608(14) Uani 1 1 d . .
H2 H 0.2308 0.9801 0.4140 0.073 Uiso 1 1 calc R U
C3 C 0.3975(6) 1.0116(4) 0.4198(3) 0.0743(17) Uani 1 1 d . .
H3 H 0.4154 1.0653 0.4544 0.089 Uiso 1 1 calc R U
C4 C 0.4820(5) 0.9855(4) 0.3942(3) 0.0650(15) Uani 1 1 d . .
H4 H 0.5561 1.0221 0.4109 0.078 Uiso 1 1 calc R U
C5 C 0.4582(4) 0.9049(3) 0.3436(3) 0.0495(12) Uani 1 1 d . .
H5 H 0.5151 0.8859 0.3267 0.059 Uiso 1 1 calc R U
C6 C 0.3477(3) 0.8538(3) 0.3191(2) 0.0361(10) Uani 1 1 d . .
C7 C 0.2973(3) 0.7689(3) 0.2616(2) 0.0354(10) Uani 1 1 d . .
C8 C 0.1705(4) 0.7492(3) 0.2644(2) 0.0374(10) Uani 1 1 d . .
C9 C 0.3370(3) 0.7978(3) 0.1824(2) 0.0349(10) Uani 1 1 d . .
H9 H 0.4190 0.8335 0.1870 0.042 Uiso 1 1 calc R U
C10 C 0.2891(4) 0.8650(3) 0.1496(2) 0.0373(10) Uani 1 1 d . .
C11 C 0.1895(4) 0.8307(4) 0.1060(3) 0.0525(13) Uani 1 1 d . .
H11 H 0.1530 0.7639 0.0923 0.063 Uiso 1 1 calc R U
C12 C 0.1444(4) 0.8962(4) 0.0829(3) 0.0610(15) Uani 1 1 d . .
H12 H 0.0783 0.8723 0.0532 0.073 Uiso 1 1 calc R U
C13 C 0.1953(5) 0.9961(4) 0.1029(3) 0.0597(15) Uani 1 1 d . .
C14 C 0.1397(5) 1.0693(4) 0.0789(3) 0.0623(15) Uani 1 1 d . .
H14A H 0.0967 1.0812 0.1183 0.093 Uiso 1 1 calc R U
H14B H 0.0910 1.0407 0.0357 0.093 Uiso 1 1 calc R U
H14C H 0.1979 1.1302 0.0683 0.093 Uiso 1 1 calc R U
C15 C 0.2955(5) 1.0289(4) 0.1439(3) 0.0558(13) Uani 1 1 d . .
H15 H 0.3333 1.0958 0.1566 0.067 Uiso 1 1 calc R U
C16 C 0.3409(4) 0.9649(3) 0.1666(3) 0.0467(12) Uani 1 1 d . .
H16 H 0.4088 0.9897 0.1943 0.056 Uiso 1 1 calc R U
C17 C 0.3155(3) 0.6990(3) 0.1414(2) 0.0360(10) Uani 1 1 d . .
H17 H 0.2340 0.6622 0.1341 0.043 Uiso 1 1 calc R U
C18 C 0.3690(4) 0.7015(3) 0.0681(2) 0.0410(11) Uani 1 1 d . .
C19 C 0.4735(4) 0.7692(3) 0.0541(3) 0.0497(12) Uani 1 1 d . .
H19 H 0.5122 0.8184 0.0907 0.060 Uiso 1 1 calc R U
C20 C 0.5231(5) 0.7671(4) -0.0118(3) 0.0550(13) Uani 1 1 d . .
H20 H 0.5934 0.8146 -0.0200 0.066 Uiso 1 1 calc R U
C21 C 0.4676(5) 0.6941(4) -0.0650(3) 0.0611(15) Uani 1 1 d . .
C22 C 0.3635(5) 0.6250(4) -0.0546(3) 0.0755(18) Uani 1 1 d . .
H22 H 0.3260 0.5756 -0.0915 0.091 Uiso 1 1 calc R U
C23 C 0.3149(5) 0.6298(4) 0.0116(3) 0.0639(15) Uani 1 1 d . .
H23 H 0.2434 0.5834 0.0187 0.077 Uiso 1 1 calc R U
C24 C 0.3277(3) 0.6783(3) 0.2702(2) 0.0361(10) Uani 1 1 d . .
H24 H 0.3928 0.6974 0.3052 0.043 Uiso 1 1 calc R U
C25 C 0.2354(4) 0.5871(3) 0.2941(3) 0.0393(11) Uani 1 1 d . .
C26 C 0.2049(4) 0.5103(3) 0.2304(3) 0.0481(12) Uani 1 1 d . .
H26A H 0.1410 0.5097 0.2010 0.058 Uiso 1 1 calc R U
H26B H 0.1876 0.4456 0.2472 0.058 Uiso 1 1 calc R U
C27 C 0.3120(4) 0.5433(3) 0.1872(3) 0.0510(12) Uani 1 1 d . .
H27A H 0.3648 0.5175 0.2064 0.061 Uiso 1 1 calc R U
H27B H 0.2944 0.5203 0.1355 0.061 Uiso 1 1 calc R U
C28 C 0.1967(4) 0.5775(3) 0.3616(3) 0.0455(12) Uani 1 1 d . .
H28 H 0.2319 0.6301 0.3965 0.055 Uiso 1 1 calc R U
C29 C 0.1040(4) 0.4922(3) 0.3868(3) 0.0463(12) Uani 1 1 d . .
C30 C 0.0102(4) 0.4343(4) 0.3424(3) 0.0610(14) Uani 1 1 d . .
H30 H 0.0052 0.4487 0.2939 0.073 Uiso 1 1 calc R U
C31 C -0.0751(4) 0.3565(4) 0.3678(3) 0.0641(15) Uani 1 1 d . .
H31 H -0.1372 0.3189 0.3368 0.077 Uiso 1 1 calc R U
C32 C -0.0689(4) 0.3341(4) 0.4395(3) 0.0538(13) Uani 1 1 d . .
C33 C 0.0210(5) 0.3896(4) 0.4853(3) 0.0537(13) Uani 1 1 d . .
H33 H 0.0247 0.3743 0.5337 0.064 Uiso 1 1 calc R U
C34 C 0.1067(4) 0.4685(4) 0.4599(3) 0.0481(12) Uani 1 1 d . .
H34 H 0.1673 0.5068 0.4918 0.058 Uiso 1 1 calc R U
N1 N 0.1594(3) 0.8191(3) 0.3121(2) 0.0428(9) Uani 1 1 d . .
H1 H 0.0963 0.8241 0.3208 0.051 Uiso 1 1 calc R U
N2 N 0.3607(3) 0.6518(2) 0.1962(2) 0.0376(9) Uani 1 1 d . .
O1 O 0.0941(2) 0.6844(2) 0.22799(18) 0.0475(8) Uani 1 1 d . .
Br3 Br -0.30938(6) -0.33011(5) 0.65313(5) 0.1010(3) Uani 1 1 d . .
Br4 Br 0.49552(6) 0.73625(5) 0.46547(4) 0.0951(3) Uani 1 1 d . .
C35 C 0.3410(4) 0.3193(3) 0.8526(3) 0.0468(12) Uani 1 1 d . .
C36 C 0.3852(5) 0.3743(4) 0.9179(3) 0.0637(15) Uani 1 1 d . .
H36 H 0.4628 0.4045 0.9275 0.076 Uiso 1 1 calc R U
C37 C 0.3115(6) 0.3833(4) 0.9686(3) 0.0755(18) Uani 1 1 d . .
H37 H 0.3401 0.4187 1.0137 0.091 Uiso 1 1 calc R U
C38 C 0.1970(6) 0.3417(4) 0.9549(3) 0.0707(16) Uani 1 1 d . .
H38 H 0.1489 0.3485 0.9905 0.085 Uiso 1 1 calc R U
C39 C 0.1532(4) 0.2892(4) 0.8871(3) 0.0551(13) Uani 1 1 d . .
H39 H 0.0759 0.2631 0.8761 0.066 Uiso 1 1 calc R U
C40 C 0.2259(4) 0.2765(3) 0.8367(2) 0.0394(11) Uani 1 1 d . .
C41 C 0.2039(3) 0.2188(3) 0.7628(2) 0.0384(11) Uani 1 1 d . .
C42 C 0.3249(4) 0.2393(4) 0.7389(3) 0.0432(12) Uani 1 1 d . .
C43 C 0.1353(4) 0.1072(3) 0.7646(2) 0.0393(11) Uani 1 1 d . .
H43 H 0.0710 0.0997 0.7951 0.047 Uiso 1 1 calc R U
C44 C 0.1993(4) 0.0518(3) 0.7987(3) 0.0410(11) Uani 1 1 d . .
C45 C 0.2023(4) 0.0493(4) 0.8741(3) 0.0546(13) Uani 1 1 d . .
H45 H 0.1643 0.0801 0.9027 0.065 Uiso 1 1 calc R U
C46 C 0.2618(5) 0.0010(4) 0.9082(3) 0.0687(16) Uani 1 1 d . .
H46 H 0.2641 0.0010 0.9593 0.082 Uiso 1 1 calc R U
C47 C 0.3173(4) -0.0469(4) 0.8670(4) 0.0668(16) Uani 1 1 d . .
C48 C 0.3804(5) -0.1033(5) 0.9065(4) 0.089(2) Uani 1 1 d . .
H48A H 0.4207 -0.1265 0.8710 0.133 Uiso 1 1 calc R U
H48B H 0.3266 -0.1580 0.9285 0.133 Uiso 1 1 calc R U
H48C H 0.4325 -0.0598 0.9441 0.133 Uiso 1 1 calc R U
C49 C 0.3143(4) -0.0439(4) 0.7928(3) 0.0672(16) Uani 1 1 d . .
H49 H 0.3519 -0.0752 0.7644 0.081 Uiso 1 1 calc R U
C50 C 0.2565(4) 0.0048(4) 0.7576(3) 0.0548(13) Uani 1 1 d . .
H50 H 0.2563 0.0058 0.7065 0.066 Uiso 1 1 calc R U
C51 C 0.0884(4) 0.0741(3) 0.6850(2) 0.0418(11) Uani 1 1 d . .
H51 H 0.1488 0.0718 0.6539 0.050 Uiso 1 1 calc R U
C52 C -0.0089(4) -0.0239(3) 0.6765(2) 0.0411(11) Uani 1 1 d . .
C53 C -0.1091(4) -0.0387(3) 0.7096(3) 0.0505(12) Uani 1 1 d . .
H53 H -0.1168 0.0134 0.7373 0.061 Uiso 1 1 calc R U
C54 C -0.1979(4) -0.1285(4) 0.7026(3) 0.0573(13) Uani 1 1 d . .
H54 H -0.2649 -0.1367 0.7252 0.069 Uiso 1 1 calc R U
C55 C -0.1869(5) -0.2063(4) 0.6620(3) 0.0574(14) Uani 1 1 d . .
C56 C -0.0894(5) -0.1932(4) 0.6281(3) 0.0732(18) Uani 1 1 d . .
H56 H -0.0822 -0.2454 0.6002 0.088 Uiso 1 1 calc R U
C57 C -0.0014(5) -0.1031(4) 0.6349(3) 0.0626(15) Uani 1 1 d . .
H57 H 0.0646 -0.0950 0.6111 0.075 Uiso 1 1 calc R U
C58 C 0.1311(4) 0.2474(3) 0.7061(3) 0.0440(12) Uani 1 1 d . .
H58 H 0.0853 0.2767 0.7334 0.053 Uiso 1 1 calc R U
C59 C 0.1953(4) 0.3167(4) 0.6498(3) 0.0448(12) Uani 1 1 d . .
C60 C 0.1754(4) 0.2563(4) 0.5772(3) 0.0511(13) Uani 1 1 d . .
H60A H 0.2354 0.2331 0.5687 0.061 Uiso 1 1 calc R U
H60B H 0.1701 0.2939 0.5368 0.061 Uiso 1 1 calc R U
C61 C 0.0641(4) 0.1714(4) 0.5854(3) 0.0556(13) Uani 1 1 d . .
H61A H 0.0019 0.1870 0.5678 0.067 Uiso 1 1 calc R U
H61B H 0.0621 0.1128 0.5570 0.067 Uiso 1 1 calc R U
C62 C 0.2500(4) 0.4123(4) 0.6669(3) 0.0516(13) Uani 1 1 d . .
H62 H 0.2479 0.4341 0.7159 0.062 Uiso 1 1 calc R U
C63 C 0.3134(4) 0.4883(4) 0.6186(3) 0.0498(13) Uani 1 1 d . .
C64 C 0.3357(5) 0.5862(4) 0.6414(3) 0.0658(15) Uani 1 1 d . .
H64 H 0.3141 0.6017 0.6876 0.079 Uiso 1 1 calc R U
C65 C 0.3895(5) 0.6608(4) 0.5965(4) 0.0752(17) Uani 1 1 d . .
H65 H 0.4032 0.7257 0.6122 0.090 Uiso 1 1 calc R U
C66 C 0.4219(4) 0.6384(4) 0.5293(3) 0.0566(14) Uani 1 1 d . .
C67 C 0.4030(4) 0.5439(4) 0.5058(3) 0.0635(15) Uani 1 1 d . .
H67 H 0.4255 0.5293 0.4597 0.076 Uiso 1 1 calc R U
C68 C 0.3501(5) 0.4695(4) 0.5510(3) 0.0630(15) Uani 1 1 d . .
H68 H 0.3392 0.4054 0.5351 0.076 Uiso 1 1 calc R U
N3 N 0.3973(3) 0.2963(3) 0.7939(2) 0.0481(10) Uani 1 1 d . .
H3A H 0.4694 0.3161 0.7929 0.058 Uiso 1 1 calc R U
N4 N 0.0552(3) 0.1553(3) 0.6648(2) 0.0409(9) Uani 1 1 d . .
O2 O 0.3505(3) 0.2057(3) 0.68160(19) 0.0530(9) Uani 1 1 d . .

loop_
_atom_site_aniso_label
_atom_site_aniso_U_11
_atom_site_aniso_U_22
_atom_site_aniso_U_33
_atom_site_aniso_U_23
_atom_site_aniso_U_13
_atom_site_aniso_U_12
Br1 0.1630(8) 0.0800(5) 0.0707(4) 0.0048(3) 0.0580(5) 0.0422(5)
Br2 0.0723(4) 0.0762(4) 0.0982(5) 0.0352(4) 0.0357(4) 0.0299(3)
C1 0.050(3) 0.038(3) 0.036(3) 0.007(2) 0.002(2) 0.020(2)
C2 0.082(4) 0.053(3) 0.054(3) -0.010(3) -0.002(3) 0.035(3)
C3 0.101(5) 0.053(4) 0.058(4) -0.018(3) -0.018(4) 0.023(4)
C4 0.068(4) 0.053(3) 0.061(4) -0.002(3) -0.021(3) 0.011(3)
C5 0.046(3) 0.047(3) 0.051(3) 0.001(2) -0.009(2) 0.014(2)
C6 0.033(2) 0.039(2) 0.036(3) 0.005(2) -0.002(2) 0.013(2)
C7 0.028(2) 0.038(2) 0.037(3) 0.0006(19) -0.0004(19) 0.0092(19)
C8 0.038(3) 0.037(3) 0.039(3) 0.011(2) 0.000(2) 0.016(2)
C9 0.029(2) 0.033(2) 0.042(3) 0.0049(19) 0.000(2) 0.0115(19)
C10 0.037(2) 0.043(3) 0.036(3) 0.005(2) 0.006(2) 0.020(2)
C11 0.054(3) 0.049(3) 0.058(3) 0.014(2) -0.002(3) 0.022(3)
C12 0.050(3) 0.086(4) 0.058(4) 0.023(3) 0.001(3) 0.036(3)
C13 0.075(4) 0.065(4) 0.062(4) 0.030(3) 0.027(3) 0.047(3)
C14 0.078(4) 0.078(4) 0.059(3) 0.021(3) 0.019(3) 0.058(3)
C15 0.074(4) 0.044(3) 0.059(3) 0.012(2) 0.013(3) 0.031(3)
C16 0.048(3) 0.046(3) 0.046(3) 0.008(2) 0.003(2) 0.018(2)
C17 0.030(2) 0.040(3) 0.040(3) 0.001(2) 0.003(2) 0.016(2)
C18 0.044(3) 0.039(3) 0.045(3) 0.003(2) 0.002(2) 0.022(2)
C19 0.056(3) 0.045(3) 0.045(3) 0.005(2) 0.007(3) 0.016(3)
C20 0.068(3) 0.049(3) 0.050(3) 0.012(3) 0.017(3) 0.023(3)
C21 0.091(4) 0.052(3) 0.051(3) 0.013(3) 0.025(3) 0.038(3)
C22 0.097(5) 0.060(4) 0.051(4) -0.014(3) 0.015(3) 0.013(4)
C23 0.062(3) 0.054(3) 0.060(4) -0.006(3) 0.007(3) 0.006(3)
C24 0.034(2) 0.039(2) 0.039(3) 0.004(2) 0.001(2) 0.018(2)
C25 0.035(2) 0.040(3) 0.048(3) 0.010(2) 0.004(2) 0.019(2)
C26 0.053(3) 0.034(3) 0.052(3) 0.006(2) 0.004(2) 0.010(2)
C27 0.060(3) 0.038(3) 0.059(3) 0.004(2) 0.005(3) 0.023(2)
C28 0.048(3) 0.043(3) 0.051(3) 0.009(2) 0.003(2) 0.024(2)
C29 0.056(3) 0.045(3) 0.050(3) 0.011(2) 0.012(3) 0.032(3)
C30 0.050(3) 0.086(4) 0.048(3) 0.021(3) 0.007(3) 0.025(3)
C31 0.042(3) 0.075(4) 0.071(4) 0.014(3) 0.010(3) 0.017(3)
C32 0.054(3) 0.063(3) 0.058(4) 0.023(3) 0.021(3) 0.034(3)
C33 0.064(4) 0.066(3) 0.052(3) 0.022(3) 0.020(3) 0.044(3)
C34 0.054(3) 0.057(3) 0.048(3) 0.011(2) 0.011(2) 0.036(3)
N1 0.039(2) 0.045(2) 0.050(2) 0.0014(19) 0.0049(19) 0.0222(19)
N2 0.036(2) 0.035(2) 0.046(2) 0.0075(17) 0.0049(17) 0.0179(17)
O1 0.0315(17) 0.0464(19) 0.059(2) -0.0032(16) -0.0028(16) 0.0109(16)
Br3 0.0970(5) 0.0585(4) 0.1262(7) -0.0222(4) -0.0216(5) 0.0129(4)
Br4 0.1105(6) 0.0622(4) 0.0822(5) 0.0294(3) -0.0091(4) -0.0037(4)
C35 0.047(3) 0.048(3) 0.055(3) 0.012(2) 0.002(3) 0.028(2)
C36 0.066(4) 0.055(3) 0.074(4) -0.006(3) -0.012(3) 0.031(3)
C37 0.102(5) 0.071(4) 0.067(4) -0.014(3) -0.012(4) 0.052(4)
C38 0.097(5) 0.075(4) 0.055(4) 0.003(3) 0.015(4) 0.050(4)
C39 0.058(3) 0.060(3) 0.057(3) 0.012(3) 0.016(3) 0.032(3)
C40 0.044(3) 0.041(3) 0.043(3) 0.017(2) 0.010(2) 0.024(2)
C41 0.034(2) 0.048(3) 0.042(3) 0.016(2) 0.010(2) 0.023(2)
C42 0.035(3) 0.053(3) 0.054(3) 0.025(3) 0.012(3) 0.026(2)
C43 0.037(2) 0.051(3) 0.038(3) 0.013(2) 0.006(2) 0.024(2)
C44 0.038(3) 0.043(3) 0.045(3) 0.017(2) 0.003(2) 0.017(2)
C45 0.061(3) 0.057(3) 0.051(3) 0.021(3) 0.006(3) 0.027(3)
C46 0.074(4) 0.077(4) 0.057(4) 0.033(3) 0.001(3) 0.027(3)
C47 0.051(3) 0.072(4) 0.084(5) 0.046(3) 0.001(3) 0.025(3)
C48 0.061(4) 0.114(5) 0.115(5) 0.072(4) 0.012(4) 0.049(4)
C49 0.062(4) 0.077(4) 0.082(4) 0.030(3) 0.019(3) 0.044(3)
C50 0.061(3) 0.066(3) 0.053(3) 0.022(3) 0.006(3) 0.040(3)
C51 0.038(3) 0.058(3) 0.040(3) 0.010(2) 0.007(2) 0.029(2)
C52 0.047(3) 0.052(3) 0.036(3) 0.003(2) 0.000(2) 0.032(2)
C53 0.057(3) 0.041(3) 0.060(3) 0.002(2) 0.015(3) 0.026(3)
C54 0.057(3) 0.051(3) 0.066(4) 0.006(3) 0.015(3) 0.023(3)
C55 0.057(3) 0.047(3) 0.068(4) -0.007(3) -0.013(3) 0.023(3)
C56 0.080(4) 0.065(4) 0.083(4) -0.032(3) -0.014(4) 0.044(4)
C57 0.054(3) 0.079(4) 0.061(3) -0.015(3) 0.005(3) 0.036(3)
C58 0.041(3) 0.058(3) 0.046(3) 0.022(2) 0.009(2) 0.030(2)
C59 0.039(3) 0.058(3) 0.051(3) 0.022(2) 0.012(2) 0.031(2)
C60 0.055(3) 0.063(3) 0.047(3) 0.025(3) 0.014(2) 0.032(3)
C61 0.058(3) 0.070(4) 0.047(3) 0.019(3) 0.000(3) 0.031(3)
C62 0.055(3) 0.055(3) 0.055(3) 0.020(3) 0.005(3) 0.030(3)
C63 0.044(3) 0.055(3) 0.057(3) 0.020(3) -0.005(3) 0.024(2)
C64 0.078(4) 0.057(4) 0.056(3) 0.012(3) 0.004(3) 0.018(3)
C65 0.087(4) 0.048(3) 0.084(5) 0.009(3) 0.000(4) 0.018(3)
C66 0.045(3) 0.050(3) 0.067(4) 0.015(3) -0.007(3) 0.009(3)
C67 0.061(3) 0.057(4) 0.069(4) 0.016(3) 0.013(3) 0.016(3)
C68 0.069(4) 0.050(3) 0.078(4) 0.023(3) 0.022(3) 0.029(3)
N3 0.025(2) 0.060(3) 0.062(3) 0.011(2) 0.005(2) 0.0178(19)
N4 0.037(2) 0.049(2) 0.043(2) 0.0164(18) 0.0021(18) 0.0214(19)
O2 0.0435(19) 0.080(2) 0.051(2) 0.0227(18) 0.0170(17) 0.0379(18)

loop_
_atom_type_symbol
_atom_type_description
_atom_type_scat_dispersion_real
_atom_type_scat_dispersion_imag
_atom_type_scat_source
C C 0.0033 0.0016 'International Tables Vol C Tables 4.2.6.8 and 6.1.1.4'
H H 0.0000 0.0000 'International Tables Vol C Tables 4.2.6.8 and 6.1.1.4'
N N 0.0061 0.0033 'International Tables Vol C Tables 4.2.6.8 and 6.1.1.4'
O O 0.0106 0.0060 'International Tables Vol C Tables 4.2.6.8 and 6.1.1.4'
Br Br -0.2901 2.4595 'International Tables Vol C Tables 4.2.6.8 and 6.1.1.4'

loop_
_geom_angle_atom_site_label_1
_geom_angle_atom_site_label_2
_geom_angle_atom_site_label_3
_geom_angle
C2 C1 C6 121.1(4)
C2 C1 N1 129.3(4)
C6 C1 N1 109.6(4)
C3 C2 C1 117.7(5)
C3 C2 H2 121.2
C1 C2 H2 121.2
C4 C3 C2 122.1(5)
C4 C3 H3 118.9
C2 C3 H3 118.9
C3 C4 C5 120.6(5)
C3 C4 H4 119.7
C5 C4 H4 119.7
C6 C5 C4 117.9(5)
C6 C5 H5 121.1
C4 C5 H5 121.1
C5 C6 C1 120.6(4)
C5 C6 C7 130.1(4)
C1 C6 C7 109.2(4)
C6 C7 C8 101.4(3)
C6 C7 C24 116.8(3)
C8 C7 C24 115.3(3)
C6 C7 C9 112.1(3)
C8 C7 C9 108.7(3)
C24 C7 C9 102.7(3)
O1 C8 N1 125.9(4)
O1 C8 C7 126.0(4)
N1 C8 C7 108.1(4)
C10 C9 C17 118.9(4)
C10 C9 C7 114.6(3)
C17 C9 C7 102.4(3)
C10 C9 H9 106.7
C17 C9 H9 106.7
C7 C9 H9 106.7
C16 C10 C11 117.4(4)
C16 C10 C9 119.5(4)
C11 C10 C9 122.9(4)
C10 C11 C12 120.1(5)
C10 C11 H11 120.0
C12 C11 H11 120.0
C13 C12 C11 121.8(5)
C13 C12 H12 119.1
C11 C12 H12 119.1
C15 C13 C12 117.2(4)
C15 C13 C14 121.7(5)
C12 C13 C14 121.1(5)
C13 C14 H14A 109.5
C13 C14 H14B 109.5
H14A C14 H14B 109.5
C13 C14 H14C 109.5
H14A C14 H14C 109.5
H14B C14 H14C 109.5
C16 C15 C13 121.3(5)
C16 C15 H15 119.4
C13 C15 H15 119.4
C15 C16 C10 122.1(5)
C15 C16 H16 118.9
C10 C16 H16 118.9
N2 C17 C18 112.1(3)
N2 C17 C9 101.6(3)
C18 C17 C9 116.1(4)
N2 C17 H17 108.9
C18 C17 H17 108.9
C9 C17 H17 108.9
C19 C18 C23 116.4(4)
C19 C18 C17 123.6(4)
C23 C18 C17 119.9(4)
C20 C19 C18 122.7(5)
C20 C19 H19 118.6
C18 C19 H19 118.6
C21 C20 C19 118.7(5)
C21 C20 H20 120.7
C19 C20 H20 120.7
C20 C21 C22 121.5(5)
C20 C21 Br1 120.5(4)
C22 C21 Br1 118.0(4)
C21 C22 C23 118.6(5)
C21 C22 H22 120.7
C23 C22 H22 120.7
C22 C23 C18 122.2(5)
C22 C23 H23 118.9
C18 C23 H23 118.9
N2 C24 C25 107.1(3)
N2 C24 C7 106.2(3)
C25 C24 C7 116.9(3)
N2 C24 H24 108.8
C25 C24 H24 108.8
C7 C24 H24 108.8
C28 C25 C26 127.8(4)
C28 C25 C24 124.5(4)
C26 C25 C24 107.5(4)
C25 C26 C27 102.4(4)
C25 C26 H26A 111.3
C27 C26 H26A 111.3
C25 C26 H26B 111.3
C27 C26 H26B 111.3
H26A C26 H26B 109.2
N2 C27 C26 106.4(4)
N2 C27 H27A 110.4
C26 C27 H27A 110.4
N2 C27 H27B 110.4
C26 C27 H27B 110.4
H27A C27 H27B 108.6
C25 C28 C29 126.7(5)
C25 C28 H28 116.6
C29 C28 H28 116.6
C30 C29 C34 116.8(5)
C30 C29 C28 123.4(4)
C34 C29 C28 119.7(5)
C31 C30 C29 121.9(5)
C31 C30 H30 119.0
C29 C30 H30 119.0
C30 C31 C32 119.8(5)
C30 C31 H31 120.1
C32 C31 H31 120.1
C33 C32 C31 120.3(5)
C33 C32 Br2 119.6(4)
C31 C32 Br2 120.0(4)
C32 C33 C34 119.9(5)
C32 C33 H33 120.0
C34 C33 H33 120.0
C33 C34 C29 121.2(5)
C33 C34 H34 119.4
C29 C34 H34 119.4
C8 N1 C1 111.5(4)
C8 N1 H1 124.2
C1 N1 H1 124.2
C27 N2 C17 114.3(3)
C27 N2 C24 105.3(3)
C17 N2 C24 107.0(3)
C36 C35 C40 121.7(5)
C36 C35 N3 128.9(5)
C40 C35 N3 109.5(4)
C37 C36 C35 117.9(5)
C37 C36 H36 121.1
C35 C36 H36 121.1
C36 C37 C38 122.1(6)
C36 C37 H37 118.9
C38 C37 H37 118.9
C37 C38 C39 119.4(5)
C37 C38 H38 120.3
C39 C38 H38 120.3
C40 C39 C38 119.2(5)
C40 C39 H39 120.4
C38 C39 H39 120.4
C39 C40 C35 119.7(5)
C39 C40 C41 131.2(4)
C35 C40 C41 109.1(4)
C40 C41 C42 101.6(4)
C40 C41 C43 114.7(3)
C42 C41 C43 111.0(3)
C40 C41 C58 114.5(4)
C42 C41 C58 113.7(3)
C43 C41 C58 101.8(3)
O2 C42 N3 126.1(4)
O2 C42 C41 125.9(5)
N3 C42 C41 107.9(4)
C44 C43 C51 117.2(4)
C44 C43 C41 114.6(3)
C51 C43 C41 103.6(3)
C44 C43 H43 107.0
C51 C43 H43 107.0
C41 C43 H43 107.0
C45 C44 C50 118.2(4)
C45 C44 C43 118.5(4)
C50 C44 C43 123.3(4)
C44 C45 C46 120.7(5)
C44 C45 H45 119.7
C46 C45 H45 119.7
C47 C46 C45 120.9(5)
C47 C46 H46 119.5
C45 C46 H46 119.5
C49 C47 C46 118.0(5)
C49 C47 C48 122.1(6)
C46 C47 C48 119.9(6)
C47 C48 H48A 109.5
C47 C48 H48B 109.5
H48A C48 H48B 109.5
C47 C48 H48C 109.5
H48A C48 H48C 109.5
H48B C48 H48C 109.5
C47 C49 C50 122.1(5)
C47 C49 H49 118.9
C50 C49 H49 118.9
C44 C50 C49 120.0(5)
C44 C50 H50 120.0
C49 C50 H50 120.0
N4 C51 C52 112.2(3)
N4 C51 C43 102.6(3)
C52 C51 C43 113.9(4)
N4 C51 H51 109.3
C52 C51 H51 109.3
C43 C51 H51 109.3
C53 C52 C57 117.3(5)
C53 C52 C51 121.5(4)
C57 C52 C51 121.2(4)
C54 C53 C52 121.7(4)
C54 C53 H53 119.2
C52 C53 H53 119.2
C53 C54 C55 119.6(5)
C53 C54 H54 120.2
C55 C54 H54 120.2
C56 C55 C54 119.8(5)
C56 C55 Br3 120.8(4)
C54 C55 Br3 119.3(4)
C55 C56 C57 120.2(5)
C55 C56 H56 119.9
C57 C56 H56 119.9
C56 C57 C52 121.4(5)
C56 C57 H57 119.3
C52 C57 H57 119.3
N4 C58 C59 107.3(4)
N4 C58 C41 106.9(3)
C59 C58 C41 116.3(4)
N4 C58 H58 108.7
C59 C58 H58 108.7
C41 C58 H58 108.7
C62 C59 C60 131.0(4)
C62 C59 C58 122.2(5)
C60 C59 C58 106.6(4)
C59 C60 C61 103.7(4)
C59 C60 H60A 111.0
C61 C60 H60A 111.0
C59 C60 H60B 111.0
C61 C60 H60B 111.0
H60A C60 H60B 109.0
N4 C61 C60 107.0(4)
N4 C61 H61A 110.3
C60 C61 H61A 110.3
N4 C61 H61B 110.3
C60 C61 H61B 110.3
H61A C61 H61B 108.6
C59 C62 C63 128.5(5)
C59 C62 H62 115.8
C63 C62 H62 115.8
C68 C63 C64 117.2(5)
C68 C63 C62 124.4(5)
C64 C63 C62 118.4(5)
C65 C64 C63 121.2(5)
C65 C64 H64 119.4
C63 C64 H64 119.4
C66 C65 C64 119.5(5)
C66 C65 H65 120.3
C64 C65 H65 120.3
C65 C66 C67 120.9(5)
C65 C66 Br4 121.7(4)
C67 C66 Br4 117.5(4)
C66 C67 C68 119.6(5)
C66 C67 H67 120.2
C68 C67 H67 120.2
C63 C68 C67 121.6(5)
C63 C68 H68 119.2
C67 C68 H68 119.2
C42 N3 C35 111.9(4)
C42 N3 H3A 124.1
C35 N3 H3A 124.1
C58 N4 C61 107.3(4)
C58 N4 C51 108.6(3)
C61 N4 C51 113.4(4)

loop_
_geom_bond_atom_site_label_1
_geom_bond_atom_site_label_2
_geom_bond_distance
Br1 C21 1.910(5)
Br2 C32 1.900(5)
C1 C2 1.376(6)
C1 C6 1.385(6)
C1 N1 1.398(6)
C2 C3 1.366(8)
C2 H2 0.9300
C3 C4 1.365(8)
C3 H3 0.9300
C4 C5 1.388(7)
C4 H4 0.9300
C5 C6 1.377(6)
C5 H5 0.9300
C6 C7 1.503(6)
C7 C8 1.547(6)
C7 C24 1.551(6)
C7 C9 1.571(6)
C8 O1 1.220(5)
C8 N1 1.355(5)
C9 C10 1.508(6)
C9 C17 1.517(6)
C9 H9 0.9800
C10 C16 1.377(6)
C10 C11 1.391(6)
C11 C12 1.392(7)
C11 H11 0.9300
C12 C13 1.385(8)
C12 H12 0.9300
C13 C15 1.374(7)
C13 C14 1.592(7)
C14 H14A 0.9600
C14 H14B 0.9600
C14 H14C 0.9600
C15 C16 1.373(7)
C15 H15 0.9300
C16 H16 0.9300
C17 N2 1.487(5)
C17 C18 1.508(6)
C17 H17 0.9800
C18 C19 1.374(6)
C18 C23 1.386(7)
C19 C20 1.372(6)
C19 H19 0.9300
C20 C21 1.360(7)
C20 H20 0.9300
C21 C22 1.363(8)
C22 C23 1.378(7)
C22 H22 0.9300
C23 H23 0.9300
C24 N2 1.491(5)
C24 C25 1.514(6)
C24 H24 0.9800
C25 C28 1.330(6)
C25 C26 1.497(6)
C26 C27 1.527(6)
C26 H26A 0.9700
C26 H26B 0.9700
C27 N2 1.479(5)
C27 H27A 0.9700
C27 H27B 0.9700
C28 C29 1.473(6)
C28 H28 0.9300
C29 C30 1.384(7)
C29 C34 1.402(6)
C30 C31 1.366(7)
C30 H30 0.9300
C31 C32 1.376(7)
C31 H31 0.9300
C32 C33 1.359(7)
C33 C34 1.378(7)
C33 H33 0.9300
C34 H34 0.9300
N1 H1 0.8600
Br3 C55 1.897(5)
Br4 C66 1.889(5)
C35 C36 1.372(7)
C35 C40 1.385(6)
C35 N3 1.395(6)
C36 C37 1.371(8)
C36 H36 0.9300
C37 C38 1.372(8)
C37 H37 0.9300
C38 C39 1.396(7)
C38 H38 0.9300
C39 C40 1.376(6)
C39 H39 0.9300
C40 C41 1.502(6)
C41 C42 1.543(6)
C41 C43 1.548(6)
C41 C58 1.568(6)
C42 O2 1.229(5)
C42 N3 1.351(6)
C43 C44 1.520(6)
C43 C51 1.530(6)
C43 H43 0.9800
C44 C45 1.376(6)
C44 C50 1.388(6)
C45 C46 1.397(7)
C45 H45 0.9300
C46 C47 1.383(8)
C46 H46 0.9300
C47 C49 1.354(8)
C47 C48 1.568(7)
C48 H48A 0.9600
C48 H48B 0.9600
C48 H48C 0.9600
C49 C50 1.394(7)
C49 H49 0.9300
C50 H50 0.9300
C51 N4 1.489(5)
C51 C52 1.504(6)
C51 H51 0.9800
C52 C53 1.378(6)
C52 C57 1.387(6)
C53 C54 1.376(7)
C53 H53 0.9300
C54 C55 1.380(7)
C54 H54 0.9300
C55 C56 1.360(8)
C56 C57 1.374(8)
C56 H56 0.9300
C57 H57 0.9300
C58 N4 1.478(6)
C58 C59 1.520(6)
C58 H58 0.9800
C59 C62 1.327(7)
C59 C60 1.502(7)
C60 C61 1.517(7)
C60 H60A 0.9700
C60 H60B 0.9700
C61 N4 1.479(6)
C61 H61A 0.9700
C61 H61B 0.9700
C62 C63 1.471(7)
C62 H62 0.9300
C63 C68 1.373(7)
C63 C64 1.397(7)
C64 C65 1.388(8)
C64 H64 0.9300
C65 C66 1.357(8)
C65 H65 0.9300
C66 C67 1.361(7)
C67 C68 1.386(7)
C67 H67 0.9300
C68 H68 0.9300
N3 H3A 0.8600

loop_
_geom_hbond_atom_site_label_D
_geom_hbond_atom_site_label_H
_geom_hbond_atom_site_label_A
_geom_hbond_distance_DH
_geom_hbond_distance_HA
_geom_hbond_distance_DA
_geom_hbond_angle_DHA
_geom_hbond_site_symmetry_A
N1 H1 N4 0.86 2.10 2.961(5) 175.2 2_566
N3 H3A N2 0.86 2.05 2.905(5) 170.6 2_666
